data_7161207
loop_
_publ_author_name
'Xiang, Min'
'Dai, Xing-Xing'
'Wang, Guang-Wei'
'Jia, Yun-Qing'
'Shen, Li-Wen'

_publ_section_title
;
 Phosphine-mediated [2 + 1] cyclization of coumarins for the efficient
 construction of cyclopropa[<i>c</i>]coumarin scaffolds.
;
_journal_issue 18
_journal_name_full 'Organic &amp; biomolecular chemistry'
_journal_page_first 3858
_journal_page_last 3862
_journal_paper_doi 10.1039/d6ob00204h
_journal_volume 24
_journal_year 2026
_chemical_formula_moiety 'C24 H22 O6'
_chemical_formula_sum 'C24 H22 O6'
_chemical_formula_weight 406.41
_space_group_crystal_system triclinic
_space_group_IT_number 2
_space_group_name_Hall '-P 1'
_space_group_name_H-M_alt 'P -1'
_atom_sites_solution_hydrogens geom
_atom_sites_solution_primary dual
_audit_creation_date 2025-07-02
_audit_creation_method
;
Olex2 1.5
(compiled 2025.05.31 svn.r86d253d1 for OlexSys, GUI svn.r7254)
;
_audit_update_record
;
2025-10-08 deposited with the CCDC.	2026-04-20 downloaded from the CCDC.
;
_cell_angle_alpha 78.958(2)
_cell_angle_beta 70.028(3)
_cell_angle_gamma 86.994(3)
_cell_formula_units_Z 2
_cell_length_a 9.6132(3)
_cell_length_b 9.9563(3)
_cell_length_c 11.4160(3)
_cell_measurement_reflns_used 12586
_cell_measurement_temperature 276.36(10)
_cell_measurement_theta_max 31.0120
_cell_measurement_theta_min 2.5430
_cell_volume 1007.82(6)
_computing_cell_refinement 'CrysAlisPro 1.171.43.142a (Rigaku OD, 2024)'
_computing_data_collection 'CrysAlisPro 1.171.43.142a (Rigaku OD, 2024)'
_computing_data_reduction 'CrysAlisPro 1.171.43.142a (Rigaku OD, 2024)'
_computing_molecular_graphics 'Olex2 1.5 (Dolomanov et al., 2009)'
_computing_publication_material 'Olex2 1.5 (Dolomanov et al., 2009)'
_computing_structure_refinement 'SHELXL 2019/3 (Sheldrick, 2015)'
_computing_structure_solution 'SHELXT 2018/2 (Sheldrick, 2018)'
_diffrn_ambient_environment air
_diffrn_ambient_temperature 276.36(10)
_diffrn_detector 'Hybrid Pixel Array Detector'
_diffrn_detector_area_resol_mean 10.0000
_diffrn_detector_type HyPix
_diffrn_measured_fraction_theta_full 0.999
_diffrn_measured_fraction_theta_max 0.999
_diffrn_measurement_details
;
List of Runs (angles in degrees, time in seconds):

  # Type    Start    End  Width  t~exp~   \w     \q     \k     \f   Frames
#--------------------------------------------------------------------------
  1  \w    -27.00  21.00   0.50    0.27    --    6.13 100.00-120.00   96
  2  \w      8.00  39.00   0.50    0.27    --    6.13 -99.00 -60.00   62
  3  \w    -18.00  39.00   0.50    0.27    --    6.13 -99.00   0.00  114
  4  \w    -65.00  20.00   0.50    0.27    --    6.13 -57.00  60.00  170
  5  \w    -17.00  39.00   0.50    0.27    --    6.13-100.00 134.00  112
  6  \w      2.00  30.00   0.50    0.27    --    6.13 -99.00 150.00   56
  7  \w    -77.00 -16.00   0.50    0.27    --   -4.10 -77.00 120.00  122
  8  \w    -77.00 -16.00   0.50    0.27    --   -4.10 -77.00 120.00  122
  9  \w    -17.00  29.00   0.50    0.27    --   -4.10-100.00 134.00   92
 10  \w      3.00  28.00   0.50    0.27    --   -4.10 -99.00  30.00   50
 11  \w    -18.00  28.00   0.50    0.27    --   -4.10 -99.00 -60.00   92
 12  \w    -37.00  21.00   0.50    0.27    --   -4.10 100.00-120.00  116
;
_diffrn_measurement_device 'four-circle diffractometer'
_diffrn_measurement_device_type 'XtaLAB Synergy R, HyPix'
_diffrn_measurement_method '\w scans'
_diffrn_orient_matrix_type 'CrysAlisPro convention (1999,Acta A55,543-557)'
_diffrn_orient_matrix_UB_11 -0.0322494000
_diffrn_orient_matrix_UB_12 -0.0347130000
_diffrn_orient_matrix_UB_13 0.0635239000
_diffrn_orient_matrix_UB_21 0.0704999000
_diffrn_orient_matrix_UB_22 -0.0035334000
_diffrn_orient_matrix_UB_23 0.0073922000
_diffrn_orient_matrix_UB_31 -0.0124123000
_diffrn_orient_matrix_UB_32 0.0636571000
_diffrn_orient_matrix_UB_33 0.0208598000
_diffrn_radiation_monochromator mirror
_diffrn_radiation_probe x-ray
_diffrn_radiation_type 'Mo K\a'
_diffrn_radiation_wavelength 0.71073
_diffrn_reflns_av_R_equivalents 0.0297
_diffrn_reflns_av_unetI/netI 0.0216
_diffrn_reflns_Laue_measured_fraction_full 0.999
_diffrn_reflns_Laue_measured_fraction_max 0.999
_diffrn_reflns_limit_h_max 12
_diffrn_reflns_limit_h_min -11
_diffrn_reflns_limit_k_max 11
_diffrn_reflns_limit_k_min -12
_diffrn_reflns_limit_l_max 14
_diffrn_reflns_limit_l_min -14
_diffrn_reflns_number 19923
_diffrn_reflns_point_group_measured_fraction_full 0.999
_diffrn_reflns_point_group_measured_fraction_max 0.999
_diffrn_reflns_theta_full 25.242
_diffrn_reflns_theta_max 26.371
_diffrn_reflns_theta_min 2.254
_diffrn_source 'micro-focus sealed X-ray tube'
_diffrn_source_type 'Mova (Mo) X-ray Source'
_exptl_absorpt_coefficient_mu 0.096
_exptl_absorpt_correction_T_max 1.00000
_exptl_absorpt_correction_T_min 0.80372
_exptl_absorpt_correction_type multi-scan
_exptl_absorpt_process_details
;
CrysAlisPro 1.171.43.142a (Rigaku Oxford Diffraction, 2024)
Empirical absorption correction using spherical harmonics,
implemented in SCALE3 ABSPACK scaling algorithm.
;
_exptl_crystal_colour colourless
_exptl_crystal_colour_primary colourless
_exptl_crystal_density_diffrn 1.339
_exptl_crystal_description block
_exptl_crystal_F_000 428
_exptl_crystal_size_max 0.16
_exptl_crystal_size_mid 0.12
_exptl_crystal_size_min 0.1
_refine_diff_density_max 0.242
_refine_diff_density_min -0.202
_refine_diff_density_rms 0.036
_refine_ls_extinction_method none
_refine_ls_goodness_of_fit_ref 1.051
_refine_ls_hydrogen_treatment constr
_refine_ls_matrix_type full
_refine_ls_number_parameters 272
_refine_ls_number_reflns 4113
_refine_ls_number_restraints 0
_refine_ls_restrained_S_all 1.051
_refine_ls_R_factor_all 0.0395
_refine_ls_R_factor_gt 0.0336
_refine_ls_shift/su_max 0.000
_refine_ls_shift/su_mean 0.000
_refine_ls_structure_factor_coef Fsqd
_refine_ls_weighting_details 'w=1/[\s^2^(Fo^2^)+(0.0428P)^2^+0.2530P] where P=(Fo^2^+2Fc^2^)/3'
_refine_ls_weighting_scheme calc
_refine_ls_wR_factor_gt 0.0851
_refine_ls_wR_factor_ref 0.0889
_reflns_Friedel_coverage 0.000
_reflns_number_gt 3570
_reflns_number_total 4113
_reflns_threshold_expression 'I > 2\s(I)'
_cod_data_source_file d6ob00204h2.cif
_cod_data_source_block 202507zy1a_auto
_cod_original_cell_volume 1007.82(5)
_cod_database_code 7161207
_shelx_shelxl_version_number 2019/3
_chemical_oxdiff_formula CHNO
_shelx_space_group_comment
;
The symmetry employed for this shelxl refinement is uniquely defined
by the following loop, which should always be used as a source of
symmetry information in preference to the above space-group names.
They are only intended as comments.
;
_cell_oxdiff_angle_alpha 78.969(3)
_cell_oxdiff_angle_beta 70.021(3)
_cell_oxdiff_angle_gamma 87.004(3)
_cell_oxdiff_length_a 9.6139(4)
_cell_oxdiff_length_b 9.9564(3)
_cell_oxdiff_length_c 11.4163(3)
_cell_oxdiff_measurement_reflns_used 9237
_cell_oxdiff_volume 1007.93(6)
_shelx_estimated_absorpt_t_max 0.990
_shelx_estimated_absorpt_t_min 0.985
_olex2_refinement_description
;
1. Fixed Uiso
 At 1.2 times of:
  All C(H) groups, All C(H,H) groups
 At 1.5 times of:
  All C(H,H,H) groups
2.a Ternary CH refined with riding coordinates:
 C1(H1), C22(H22)
2.b Secondary CH2 refined with riding coordinates:
 C18(H18A,H18B), C21(H21A,H21B), C23(H23A,H23B), C24(H24A,H24B)
2.c Aromatic/amide H refined with riding coordinates:
 C7(H7), C8(H8), C9(H9), C10(H10), C12(H12), C13(H13), C14(H14), C15(H15),
 C16(H16)
2.d Idealised Me refined as rotating group:
 C19(H19A,H19B,H19C)
;
_olex2_submission_special_instructions 'No special instructions were received'
_oxdiff_exptl_absorpt_empirical_details
;
Empirical correction (ABSPACK) includes:
- Absorption correction using spherical harmonics
- Frame scaling
;
_oxdiff_exptl_absorpt_empirical_full_max 1.399
_oxdiff_exptl_absorpt_empirical_full_min 0.567

loop_
_space_group_symop_operation_xyz
'x, y, z'
'-x, -y, -z'

loop_
_atom_site_label
_atom_site_type_symbol
_atom_site_fract_x
_atom_site_fract_y
_atom_site_fract_z
_atom_site_U_iso_or_equiv
_atom_site_adp_type
_atom_site_occupancy
_atom_site_site_symmetry_order
_atom_site_calc_flag
_atom_site_refinement_flags_posn
_atom_site_refinement_flags_adp
_atom_site_refinement_flags_occupancy
_atom_site_disorder_assembly
_atom_site_disorder_group
O1 O 0.06503(9) 0.19410(9) 0.13479(8) 0.0293(2) Uani 1 1 d . . . . .
O2 O 0.24096(9) 0.06592(8) 0.17713(7) 0.02457(19) Uani 1 1 d . . . . .
O3 O 0.27871(9) 0.48801(9) -0.03533(7) 0.0287(2) Uani 1 1 d . . . . .
O4 O 0.09050(9) 0.48864(8) 0.14913(7) 0.02450(19) Uani 1 1 d . . . . .
O5 O 0.35540(9) 0.57091(8) 0.19503(7) 0.02626(19) Uani 1 1 d . . . . .
O6 O 0.26712(10) 0.48042(8) 0.40321(7) 0.02594(19) Uani 1 1 d . . . . .
C1 C 0.42301(12) 0.29941(11) 0.14126(10) 0.0203(2) Uani 1 1 d . . . . .
H1 H 0.491129 0.375026 0.089772 0.024 Uiso 1 1 calc R U . . .
C2 C 0.30525(12) 0.32842(11) 0.26338(10) 0.0187(2) Uani 1 1 d . . . . .
C3 C 0.26427(12) 0.31561(11) 0.14701(10) 0.0197(2) Uani 1 1 d . . . . .
C4 C 0.18138(13) 0.19029(11) 0.15241(10) 0.0215(2) Uani 1 1 d . . . . .
C5 C 0.39105(13) 0.04952(12) 0.16241(10) 0.0231(2) Uani 1 1 d . . . . .
C6 C 0.48376(13) 0.16021(12) 0.14068(10) 0.0217(2) Uani 1 1 d . . . . .
C7 C 0.63334(14) 0.13502(13) 0.12027(11) 0.0275(3) Uani 1 1 d . . . . .
H7 H 0.698074 0.207580 0.105132 0.033 Uiso 1 1 calc R U . . .
C8 C 0.68654(15) 0.00285(14) 0.12231(12) 0.0334(3) Uani 1 1 d . . . . .
H8 H 0.786848 -0.012782 0.107267 0.040 Uiso 1 1 calc R U . . .
C9 C 0.59023(16) -0.10633(13) 0.14680(12) 0.0337(3) Uani 1 1 d . . . . .
H9 H 0.626035 -0.195072 0.149776 0.040 Uiso 1 1 calc R U . . .
C10 C 0.44130(15) -0.08379(12) 0.16678(11) 0.0288(3) Uani 1 1 d . . . . .
H10 H 0.376384 -0.156443 0.182786 0.035 Uiso 1 1 calc R U . . .
C11 C 0.25333(12) 0.22411(11) 0.38319(10) 0.0191(2) Uani 1 1 d . . . . .
C12 C 0.35447(13) 0.16484(12) 0.43986(11) 0.0237(2) Uani 1 1 d . . . . .
H12 H 0.455295 0.181723 0.398419 0.028 Uiso 1 1 calc R U . . .
C13 C 0.30486(15) 0.08052(12) 0.55823(11) 0.0296(3) Uani 1 1 d . . . . .
H13 H 0.372565 0.041511 0.596255 0.035 Uiso 1 1 calc R U . . .
C14 C 0.15520(15) 0.05429(12) 0.61983(11) 0.0295(3) Uani 1 1 d . . . . .
H14 H 0.122303 -0.001956 0.699320 0.035 Uiso 1 1 calc R U . . .
C15 C 0.05432(14) 0.11183(12) 0.56308(11) 0.0274(3) Uani 1 1 d . . . . .
H15 H -0.046336 0.093641 0.604192 0.033 Uiso 1 1 calc R U . . .
C16 C 0.10322(13) 0.19651(12) 0.44506(10) 0.0232(2) Uani 1 1 d . . . . .
H16 H 0.035220 0.235003 0.407159 0.028 Uiso 1 1 calc R U . . .
C17 C 0.21517(12) 0.44192(11) 0.07470(10) 0.0212(2) Uani 1 1 d . . . . .
C18 C 0.02607(15) 0.61057(13) 0.09514(12) 0.0302(3) Uani 1 1 d . . . . .
H18A H -0.076956 0.592678 0.108487 0.036 Uiso 1 1 calc R U . . .
H18B H 0.078214 0.633891 0.004542 0.036 Uiso 1 1 calc R U . . .
C19 C 0.03718(19) 0.72681(15) 0.15671(15) 0.0455(4) Uani 1 1 d . . . . .
H19A H -0.005981 0.806638 0.121589 0.068 Uiso 1 1 calc R U . . .
H19B H 0.139398 0.745293 0.141903 0.068 Uiso 1 1 calc R U . . .
H19C H -0.014716 0.703377 0.246298 0.068 Uiso 1 1 calc R U . . .
C20 C 0.31256(12) 0.47432(11) 0.28042(10) 0.0197(2) Uani 1 1 d . . . . .
C21 C 0.26412(14) 0.61538(12) 0.43547(11) 0.0267(3) Uani 1 1 d . . . . .
H21A H 0.192043 0.672476 0.407962 0.032 Uiso 1 1 calc R U . . .
H21B H 0.360588 0.659749 0.394829 0.032 Uiso 1 1 calc R U . . .
C22 C 0.22261(14) 0.59332(12) 0.57593(11) 0.0277(3) Uani 1 1 d . . . . .
H22 H 0.130243 0.542079 0.624921 0.033 Uiso 1 1 calc R U . . .
C23 C 0.34240(16) 0.57508(14) 0.63406(13) 0.0358(3) Uani 1 1 d . . . . .
H23A H 0.322710 0.512978 0.714712 0.043 Uiso 1 1 calc R U . . .
H23B H 0.444194 0.577227 0.577403 0.043 Uiso 1 1 calc R U . . .
C24 C 0.25778(15) 0.70610(14) 0.63247(13) 0.0351(3) Uani 1 1 d . . . . .
H24A H 0.308597 0.787123 0.574820 0.042 Uiso 1 1 calc R U . . .
H24B H 0.187104 0.722870 0.712138 0.042 Uiso 1 1 calc R U . . .

loop_
_atom_site_aniso_label
_atom_site_aniso_U_11
_atom_site_aniso_U_22
_atom_site_aniso_U_33
_atom_site_aniso_U_23
_atom_site_aniso_U_13
_atom_site_aniso_U_12
O1 0.0270(5) 0.0310(5) 0.0324(5) -0.0045(4) -0.0131(4) -0.0051(4)
O2 0.0270(4) 0.0201(4) 0.0257(4) -0.0037(3) -0.0075(3) -0.0032(3)
O3 0.0276(4) 0.0343(5) 0.0207(4) 0.0037(3) -0.0081(3) -0.0023(4)
O4 0.0250(4) 0.0237(4) 0.0238(4) -0.0019(3) -0.0087(3) 0.0033(3)
O5 0.0328(5) 0.0200(4) 0.0252(4) -0.0009(3) -0.0099(3) -0.0032(3)
O6 0.0376(5) 0.0186(4) 0.0218(4) -0.0055(3) -0.0092(3) -0.0010(3)
C1 0.0194(5) 0.0216(6) 0.0189(5) -0.0024(4) -0.0057(4) -0.0015(4)
C2 0.0193(5) 0.0187(5) 0.0191(5) -0.0033(4) -0.0077(4) -0.0006(4)
C3 0.0208(5) 0.0205(5) 0.0179(5) -0.0029(4) -0.0066(4) -0.0014(4)
C4 0.0243(6) 0.0232(6) 0.0160(5) -0.0031(4) -0.0056(4) -0.0019(4)
C5 0.0279(6) 0.0246(6) 0.0165(5) -0.0041(4) -0.0071(4) 0.0021(5)
C6 0.0256(6) 0.0234(6) 0.0154(5) -0.0039(4) -0.0061(4) 0.0016(4)
C7 0.0272(6) 0.0330(7) 0.0226(6) -0.0061(5) -0.0085(5) 0.0035(5)
C8 0.0332(7) 0.0413(8) 0.0272(6) -0.0088(5) -0.0128(5) 0.0145(6)
C9 0.0489(8) 0.0279(7) 0.0255(6) -0.0069(5) -0.0153(6) 0.0152(6)
C10 0.0436(7) 0.0226(6) 0.0202(5) -0.0037(4) -0.0110(5) 0.0021(5)
C11 0.0241(6) 0.0161(5) 0.0177(5) -0.0045(4) -0.0071(4) -0.0006(4)
C12 0.0248(6) 0.0232(6) 0.0236(6) -0.0041(4) -0.0091(4) 0.0008(4)
C13 0.0402(7) 0.0252(6) 0.0256(6) -0.0028(5) -0.0160(5) 0.0059(5)
C14 0.0443(7) 0.0208(6) 0.0192(5) -0.0006(4) -0.0066(5) -0.0019(5)
C15 0.0301(6) 0.0246(6) 0.0236(6) -0.0066(5) -0.0022(5) -0.0060(5)
C16 0.0246(6) 0.0232(6) 0.0233(6) -0.0059(4) -0.0089(4) -0.0002(4)
C17 0.0208(5) 0.0229(6) 0.0213(5) -0.0026(4) -0.0091(4) -0.0032(4)
C18 0.0312(7) 0.0274(6) 0.0343(7) -0.0033(5) -0.0165(5) 0.0073(5)
C19 0.0617(10) 0.0327(8) 0.0486(9) -0.0127(6) -0.0261(7) 0.0151(7)
C20 0.0181(5) 0.0207(6) 0.0220(5) -0.0035(4) -0.0091(4) 0.0003(4)
C21 0.0355(7) 0.0173(5) 0.0290(6) -0.0070(4) -0.0118(5) 0.0003(5)
C22 0.0298(6) 0.0261(6) 0.0275(6) -0.0093(5) -0.0075(5) -0.0006(5)
C23 0.0409(8) 0.0379(7) 0.0334(7) -0.0133(6) -0.0165(6) 0.0094(6)
C24 0.0340(7) 0.0380(7) 0.0415(7) -0.0235(6) -0.0154(6) 0.0075(6)

loop_
_atom_type_symbol
_atom_type_description
_atom_type_scat_dispersion_real
_atom_type_scat_dispersion_imag
_atom_type_scat_source
C C 0.0033 0.0016 'International Tables Vol C Tables 4.2.6.8 and 6.1.1.4'
H H 0.0000 0.0000 'International Tables Vol C Tables 4.2.6.8 and 6.1.1.4'
O O 0.0106 0.0060 'International Tables Vol C Tables 4.2.6.8 and 6.1.1.4'

loop_
_geom_angle_atom_site_label_1
_geom_angle_atom_site_label_2
_geom_angle_atom_site_label_3
_geom_angle
_geom_angle_site_symmetry_1
_geom_angle_site_symmetry_3
_geom_angle_publ_flag
C4 O2 C5 122.48(9) . . ?
C17 O4 C18 117.81(9) . . ?
C20 O6 C21 116.87(9) . . ?
C2 C1 H1 116.5 . . ?
C3 C1 H1 116.5 . . ?
C3 C1 C2 60.77(7) . . ?
C6 C1 H1 116.5 . . ?
C6 C1 C2 118.21(9) . . ?
C6 C1 C3 116.74(10) . . ?
C1 C2 C3 58.75(7) . . ?
C11 C2 C1 123.22(9) . . ?
C11 C2 C3 121.12(9) . . ?
C11 C2 C20 115.62(9) . . ?
C20 C2 C1 112.42(9) . . ?
C20 C2 C3 113.72(9) . . ?
C1 C3 C2 60.47(7) . . ?
C1 C3 C17 120.99(9) . . ?
C4 C3 C1 117.73(9) . . ?
C4 C3 C2 118.34(9) . . ?
C4 C3 C17 111.74(9) . . ?
C17 C3 C2 118.89(9) . . ?
O1 C4 O2 118.14(10) . . ?
O1 C4 C3 123.21(10) . . ?
O2 C4 C3 118.65(10) . . ?
C6 C5 O2 121.85(10) . . ?
C6 C5 C10 122.48(11) . . ?
C10 C5 O2 115.63(11) . . ?
C5 C6 C1 120.05(10) . . ?
C5 C6 C7 117.95(11) . . ?
C7 C6 C1 121.99(11) . . ?
C6 C7 H7 119.7 . . ?
C8 C7 C6 120.60(12) . . ?
C8 C7 H7 119.7 . . ?
C7 C8 H8 120.0 . . ?
C7 C8 C9 120.07(12) . . ?
C9 C8 H8 120.0 . . ?
C8 C9 H9 119.8 . . ?
C10 C9 C8 120.37(12) . . ?
C10 C9 H9 119.8 . . ?
C5 C10 H10 120.7 . . ?
C9 C10 C5 118.50(12) . . ?
C9 C10 H10 120.7 . . ?
C12 C11 C2 119.81(10) . . ?
C16 C11 C2 120.35(10) . . ?
C16 C11 C12 119.51(10) . . ?
C11 C12 H12 120.0 . . ?
C13 C12 C11 119.97(11) . . ?
C13 C12 H12 120.0 . . ?
C12 C13 H13 119.9 . . ?
C14 C13 C12 120.26(11) . . ?
C14 C13 H13 119.9 . . ?
C13 C14 H14 120.0 . . ?
C13 C14 C15 119.93(11) . . ?
C15 C14 H14 120.0 . . ?
C14 C15 H15 120.0 . . ?
C14 C15 C16 120.05(11) . . ?
C16 C15 H15 120.0 . . ?
C11 C16 H16 119.9 . . ?
C15 C16 C11 120.27(11) . . ?
C15 C16 H16 119.9 . . ?
O3 C17 O4 126.21(10) . . ?
O3 C17 C3 123.69(10) . . ?
O4 C17 C3 110.04(9) . . ?
O4 C18 H18A 109.7 . . ?
O4 C18 H18B 109.7 . . ?
O4 C18 C19 109.61(10) . . ?
H18A C18 H18B 108.2 . . ?
C19 C18 H18A 109.7 . . ?
C19 C18 H18B 109.7 . . ?
C18 C19 H19A 109.5 . . ?
C18 C19 H19B 109.5 . . ?
C18 C19 H19C 109.5 . . ?
H19A C19 H19B 109.5 . . ?
H19A C19 H19C 109.5 . . ?
H19B C19 H19C 109.5 . . ?
O5 C20 O6 124.96(10) . . ?
O5 C20 C2 124.83(10) . . ?
O6 C20 C2 110.20(9) . . ?
O6 C21 H21A 110.5 . . ?
O6 C21 H21B 110.5 . . ?
O6 C21 C22 106.35(9) . . ?
H21A C21 H21B 108.6 . . ?
C22 C21 H21A 110.5 . . ?
C22 C21 H21B 110.5 . . ?
C21 C22 H22 116.1 . . ?
C21 C22 C23 119.24(11) . . ?
C21 C22 C24 117.73(11) . . ?
C23 C22 H22 116.1 . . ?
C23 C22 C24 59.97(9) . . ?
C24 C22 H22 116.1 . . ?
C22 C23 H23A 117.8 . . ?
C22 C23 H23B 117.8 . . ?
H23A C23 H23B 114.9 . . ?
C24 C23 C22 60.07(8) . . ?
C24 C23 H23A 117.8 . . ?
C24 C23 H23B 117.8 . . ?
C22 C24 H24A 117.8 . . ?
C22 C24 H24B 117.8 . . ?
C23 C24 C22 59.97(9) . . ?
C23 C24 H24A 117.8 . . ?
C23 C24 H24B 117.8 . . ?
H24A C24 H24B 114.9 . . ?

loop_
_geom_bond_atom_site_label_1
_geom_bond_atom_site_label_2
_geom_bond_distance
_geom_bond_site_symmetry_2
_geom_bond_publ_flag
O1 C4 1.1997(14) . ?
O2 C4 1.3577(14) . ?
O2 C5 1.3988(14) . ?
O3 C17 1.2025(13) . ?
O4 C17 1.3312(14) . ?
O4 C18 1.4604(14) . ?
O5 C20 1.2054(13) . ?
O6 C20 1.3308(13) . ?
O6 C21 1.4561(13) . ?
C1 H1 0.9800 . ?
C1 C2 1.5331(14) . ?
C1 C3 1.5063(15) . ?
C1 C6 1.4757(15) . ?
C2 C3 1.5376(14) . ?
C2 C11 1.4975(14) . ?
C2 C20 1.5103(15) . ?
C3 C4 1.4955(16) . ?
C3 C17 1.5139(15) . ?
C5 C6 1.3848(17) . ?
C5 C10 1.3861(16) . ?
C6 C7 1.3931(17) . ?
C7 H7 0.9300 . ?
C7 C8 1.3855(18) . ?
C8 H8 0.9300 . ?
C8 C9 1.389(2) . ?
C9 H9 0.9300 . ?
C9 C10 1.3839(19) . ?
C10 H10 0.9300 . ?
C11 C12 1.3911(16) . ?
C11 C16 1.3884(16) . ?
C12 H12 0.9300 . ?
C12 C13 1.3876(16) . ?
C13 H13 0.9300 . ?
C13 C14 1.3822(19) . ?
C14 H14 0.9300 . ?
C14 C15 1.3847(19) . ?
C15 H15 0.9300 . ?
C15 C16 1.3860(16) . ?
C16 H16 0.9300 . ?
C18 H18A 0.9700 . ?
C18 H18B 0.9700 . ?
C18 C19 1.4902(19) . ?
C19 H19A 0.9600 . ?
C19 H19B 0.9600 . ?
C19 H19C 0.9600 . ?
C21 H21A 0.9700 . ?
C21 H21B 0.9700 . ?
C21 C22 1.4886(16) . ?
C22 H22 0.9800 . ?
C22 C23 1.5012(18) . ?
C22 C24 1.5027(17) . ?
C23 H23A 0.9700 . ?
C23 H23B 0.9700 . ?
C23 C24 1.5012(18) . ?
C24 H24A 0.9700 . ?
C24 H24B 0.9700 . ?

loop_
_geom_hbond_atom_site_label_D
_geom_hbond_atom_site_label_H
_geom_hbond_atom_site_label_A
_geom_hbond_distance_DH
_geom_hbond_distance_HA
_geom_hbond_distance_DA
_geom_hbond_angle_DHA
_geom_hbond_site_symmetry_A
_geom_hbond_publ_flag
C1 H1 O3 0.98 2.49 3.3840(14) 151.8 2_665 yes

loop_
_geom_torsion_atom_site_label_1
_geom_torsion_atom_site_label_2
_geom_torsion_atom_site_label_3
_geom_torsion_atom_site_label_4
_geom_torsion
_geom_torsion_site_symmetry_1
_geom_torsion_site_symmetry_2
_geom_torsion_site_symmetry_3
_geom_torsion_site_symmetry_4
_geom_torsion_publ_flag
O2 C5 C6 C1 4.24(15) . . . . ?
O2 C5 C6 C7 -176.55(9) . . . . ?
O2 C5 C10 C9 176.96(10) . . . . ?
O6 C21 C22 C23 91.39(13) . . . . ?
O6 C21 C22 C24 160.67(10) . . . . ?
C1 C2 C3 C4 107.58(11) . . . . ?
C1 C2 C3 C17 -111.31(11) . . . . ?
C1 C2 C11 C12 58.48(14) . . . . ?
C1 C2 C11 C16 -128.17(11) . . . . ?
C1 C2 C20 O5 29.13(15) . . . . ?
C1 C2 C20 O6 -149.88(9) . . . . ?
C1 C3 C4 O1 -166.41(10) . . . . ?
C1 C3 C4 O2 12.88(14) . . . . ?
C1 C3 C17 O3 48.62(16) . . . . ?
C1 C3 C17 O4 -133.96(10) . . . . ?
C1 C6 C7 C8 178.96(10) . . . . ?
C2 C1 C3 C4 -108.58(10) . . . . ?
C2 C1 C3 C17 107.91(11) . . . . ?
C2 C1 C6 C5 60.79(14) . . . . ?
C2 C1 C6 C7 -118.38(12) . . . . ?
C2 C3 C4 O1 124.02(12) . . . . ?
C2 C3 C4 O2 -56.69(13) . . . . ?
C2 C3 C17 O3 119.65(12) . . . . ?
C2 C3 C17 O4 -62.93(13) . . . . ?
C2 C11 C12 C13 172.43(10) . . . . ?
C2 C11 C16 C15 -172.62(10) . . . . ?
C3 C1 C2 C11 108.98(11) . . . . ?
C3 C1 C2 C20 -105.00(10) . . . . ?
C3 C1 C6 C5 -8.71(14) . . . . ?
C3 C1 C6 C7 172.12(10) . . . . ?
C3 C2 C11 C12 129.27(11) . . . . ?
C3 C2 C11 C16 -57.37(14) . . . . ?
C3 C2 C20 O5 -35.30(15) . . . . ?
C3 C2 C20 O6 145.69(9) . . . . ?
C4 O2 C5 C6 10.18(15) . . . . ?
C4 O2 C5 C10 -167.74(9) . . . . ?
C4 C3 C17 O3 -96.86(13) . . . . ?
C4 C3 C17 O4 80.56(11) . . . . ?
C5 O2 C4 O1 160.75(10) . . . . ?
C5 O2 C4 C3 -18.58(14) . . . . ?
C5 C6 C7 C8 -0.23(16) . . . . ?
C6 C1 C2 C3 -106.56(11) . . . . ?
C6 C1 C2 C11 2.42(15) . . . . ?
C6 C1 C2 C20 148.45(10) . . . . ?
C6 C1 C3 C2 108.94(10) . . . . ?
C6 C1 C3 C4 0.36(14) . . . . ?
C6 C1 C3 C17 -143.15(10) . . . . ?
C6 C5 C10 C9 -0.95(17) . . . . ?
C6 C7 C8 C9 -1.00(18) . . . . ?
C7 C8 C9 C10 1.29(18) . . . . ?
C8 C9 C10 C5 -0.33(17) . . . . ?
C10 C5 C6 C1 -177.98(10) . . . . ?
C10 C5 C6 C7 1.23(16) . . . . ?
C11 C2 C3 C1 -112.47(11) . . . . ?
C11 C2 C3 C4 -4.89(15) . . . . ?
C11 C2 C3 C17 136.22(10) . . . . ?
C11 C2 C20 O5 177.90(10) . . . . ?
C11 C2 C20 O6 -1.11(13) . . . . ?
C11 C12 C13 C14 0.47(18) . . . . ?
C12 C11 C16 C15 0.76(16) . . . . ?
C12 C13 C14 C15 0.28(18) . . . . ?
C13 C14 C15 C16 -0.50(18) . . . . ?
C14 C15 C16 C11 -0.02(17) . . . . ?
C16 C11 C12 C13 -0.98(16) . . . . ?
C17 O4 C18 C19 -112.07(13) . . . . ?
C17 C3 C4 O1 -19.69(15) . . . . ?
C17 C3 C4 O2 159.60(9) . . . . ?
C18 O4 C17 O3 -2.54(17) . . . . ?
C18 O4 C17 C3 -179.88(9) . . . . ?
C20 O6 C21 C22 -175.24(10) . . . . ?
C20 C2 C3 C1 102.74(10) . . . . ?
C20 C2 C3 C4 -149.67(10) . . . . ?
C20 C2 C3 C17 -8.56(14) . . . . ?
C20 C2 C11 C12 -86.57(12) . . . . ?
C20 C2 C11 C16 86.79(12) . . . . ?
C21 O6 C20 O5 2.48(16) . . . . ?
C21 O6 C20 C2 -178.50(9) . . . . ?
C21 C22 C23 C24 106.99(13) . . . . ?
C21 C22 C24 C23 -109.48(13) . . . . ?
